data_4512306
loop_
_publ_author_name
'Ueda, Kouhei'
'Oguni, Masaharu'
'Asaji, Tetsuo'

_publ_section_title
;
 Halogen Bond as Controlling the Crystal Structure of
 4-Amino-3,5-Dihalogenobenzoic Acid and Its Effect on the Positional
 Ordering/Disordering of Acid Protons
;
_journal_issue 12
_journal_name_full 'Crystal Growth &amp; Design'
_journal_page_first 6189
_journal_paper_doi 10.1021/cg501479p
_journal_volume 14
_journal_year 2014
_chemical_formula_moiety 'C7 H5 Cl2 N O2 '
_chemical_formula_sum 'C7 H5 Cl2 N O2'
_chemical_formula_weight 206.03
_space_group_IT_number 53
_symmetry_cell_setting orthorhombic
_symmetry_Int_Tables_number 53
_symmetry_space_group_name_Hall '-P 2ac 2'
_symmetry_space_group_name_H-M 'P m n a'
_cell_angle_alpha 90.0000
_cell_angle_beta 90.0000
_cell_angle_gamma 90.0000
_cell_formula_units_Z 8
_cell_length_a 22.315(3)
_cell_length_b 3.8413(4)
_cell_length_c 19.598(3)
_cell_measurement_reflns_used 2921
_cell_measurement_temperature 296
_cell_measurement_theta_max 27.4
_cell_measurement_theta_min 3.2
_cell_volume 1679.9(4)
_computing_cell_refinement CrystalClear
_computing_data_collection CrystalClear
_computing_data_reduction CrystalStructure
_computing_publication_material 'CrystalStructure 3.8'
_computing_structure_refinement SHELXL
_computing_structure_solution SIR92
_diffrn_ambient_temperature 296
_diffrn_detector_area_resol_mean 7.31
_diffrn_measured_fraction_theta_full 0.996
_diffrn_measured_fraction_theta_max 0.996
_diffrn_measurement_device_type 'Rigaku Mercury'
_diffrn_measurement_method \w
_diffrn_radiation_type 'Mo K\a'
_diffrn_radiation_wavelength 0.71075
_diffrn_reflns_av_R_equivalents 0.043
_diffrn_reflns_limit_h_max 28
_diffrn_reflns_limit_h_min -28
_diffrn_reflns_limit_k_max 4
_diffrn_reflns_limit_k_min -4
_diffrn_reflns_limit_l_max 25
_diffrn_reflns_limit_l_min -24
_diffrn_reflns_number 15137
_diffrn_reflns_theta_full 27.50
_diffrn_reflns_theta_max 27.50
_exptl_absorpt_coefficient_mu 0.725
_exptl_absorpt_correction_T_max 0.9786
_exptl_absorpt_correction_T_min 0.8684
_exptl_absorpt_correction_type multi-scan
_exptl_absorpt_process_details 'REQAB (Rigaku, 1998)'
_exptl_crystal_colour colorless
_exptl_crystal_density_diffrn 1.629
_exptl_crystal_density_method 'not measured'
_exptl_crystal_description prism
_exptl_crystal_F_000 832.00
_exptl_crystal_size_max 0.20
_exptl_crystal_size_mid 0.03
_exptl_crystal_size_min 0.03
_refine_diff_density_max 0.36
_refine_diff_density_min -0.22
_refine_ls_extinction_method none
_refine_ls_goodness_of_fit_ref 1.095
_refine_ls_hydrogen_treatment refall
_refine_ls_number_parameters 134
_refine_ls_number_reflns 1959
_refine_ls_R_factor_gt 0.0410
_refine_ls_shift/su_max 0.0000
_refine_ls_structure_factor_coef Fsqd
_refine_ls_weighting_details 'w = 1/[\s^2^(Fo^2^)+(0.0572P)^2^+0.3850P] where P=(Fo^2^+2Fc^2^)/3'
_refine_ls_weighting_scheme calc
_refine_ls_wR_factor_ref 0.1152
_reflns_number_gt 1538
_reflns_number_total 1959
_reflns_threshold_expression F^2^>2.0\s(F^2^)
_cod_data_source_file cg501479p_si_002.cif
_cod_data_source_block ACBA
_cod_depositor_comments
;
The following automatic conversions were performed:

'_exptl_absorpt_correction_type' value 'Multi-scan' changed to
'multi-scan' according to
/home/saulius/struct/COD-crude-data--automatic-downloads/rss-feeds/ACS/lib/dictionaries/cif_core.dic
dictionary named 'cif_core.dic' version 2.4.2 from 2011-04-26.

Automatic conversion script
Id: cif_fix_values 2935 2014-11-11 08:27:57Z andrius 

 Adding full bibliography for 4512306--4512309.cif.
;
_cod_original_formula_sum 'C7 H5 Cl2 N O2 '
_cod_database_code 4512306

loop_
_symmetry_equiv_pos_site_id
_symmetry_equiv_pos_as_xyz
1 +X,+Y,+Z
2 -X,+Y,+Z
3 1/2+X,-Y,1/2+Z
4 1/2-X,-Y,1/2+Z
5 -X,-Y,-Z
6 +X,-Y,-Z
7 1/2-X,+Y,1/2-Z
8 1/2+X,+Y,1/2-Z

loop_
_atom_site_label
_atom_site_type_symbol
_atom_site_fract_x
_atom_site_fract_y
_atom_site_fract_z
_atom_site_U_iso_or_equiv
_atom_site_adp_type
_atom_site_occupancy
_atom_site_symmetry_multiplicity
_atom_site_calc_flag
_atom_site_refinement_flags
Cl(1) Cl 0.28302(3) 0.78577(18) 0.62609(3) 0.0606(2) Uani 1.00 1 d .
Cl(2) Cl 0.12120(3) 0.19814(19) 0.71807(3) 0.0601(2) Uani 1.00 1 d .
O(1) O 0.05841(6) 0.3630(5) 0.45001(8) 0.0577(5) Uani 1.00 1 d .
O(2) O 0.04983(6) 0.8281(4) 0.94236(8) 0.0490(4) Uani 1.00 1 d .
N(1) N 0.33847(12) 0.5000 0.5000 0.0628(9) Uani 1.00 2 d S
N(2) N 0.0000 0.0493(9) 0.66220(15) 0.0571(7) Uani 1.00 2 d S
C(1) C 0.15177(11) 0.5000 0.5000 0.0371(6) Uani 1.00 2 d S
C(2) C 0.18314(9) 0.6271(5) 0.55598(11) 0.0395(4) Uani 1.00 1 d .
C(3) C 0.24456(9) 0.6258(5) 0.55557(10) 0.0415(5) Uani 1.00 1 d .
C(4) C 0.27810(12) 0.5000 0.5000 0.0424(6) Uani 1.00 2 d S
C(5) C 0.08596(12) 0.5000 0.5000 0.0422(6) Uani 1.00 2 d S
C(6) C 0.0000 0.5646(8) 0.84971(13) 0.0359(6) Uani 1.00 2 d S
C(7) C 0.05378(9) 0.4771(5) 0.81782(10) 0.0382(4) Uani 1.00 1 d .
C(8) C 0.05350(9) 0.3077(5) 0.75647(11) 0.0407(4) Uani 1.00 1 d .
C(9) C 0.0000 0.2156(8) 0.72278(14) 0.0406(6) Uani 1.00 2 d S
C(10) C 0.0000 0.7494(7) 0.91511(14) 0.0356(6) Uani 1.00 2 d S
H(1) H 0.1620(9) 0.718(5) 0.5933(11) 0.048(6) Uiso 1.00 1 c .
H(2) H 0.3550(11) 0.591(6) 0.5334(11) 0.054(7) Uiso 1.00 1 c .
H(3) H 0.0909(9) 0.528(5) 0.8395(10) 0.044(5) Uiso 1.00 1 c .
H(4) H 0.0337(10) -0.009(8) 0.6445(13) 0.076(9) Uiso 1.00 1 c .

loop_
_atom_site_aniso_label
_atom_site_aniso_U_11
_atom_site_aniso_U_22
_atom_site_aniso_U_33
_atom_site_aniso_U_12
_atom_site_aniso_U_13
_atom_site_aniso_U_23
Cl(1) 0.0470(3) 0.0783(4) 0.0566(3) -0.0024(2) -0.0173(2) -0.0135(3)
Cl(2) 0.0531(3) 0.0703(4) 0.0570(4) 0.0032(2) 0.0180(2) -0.0164(3)
O(1) 0.0337(7) 0.0904(13) 0.0491(9) -0.0004(7) -0.0035(6) -0.0310(9)
O(2) 0.0373(8) 0.0678(10) 0.0421(8) 0.0051(7) -0.0072(6) -0.0148(7)
N(1) 0.0305(13) 0.091(2) 0.066(2) 0.0000 0.0000 -0.0171(19)
N(2) 0.064(2) 0.066(2) 0.0412(16) 0.0000 0.0000 -0.0172(14)
C(1) 0.0294(12) 0.0442(16) 0.0377(14) 0.0000 0.0000 -0.0038(12)
C(2) 0.0342(10) 0.0469(12) 0.0373(10) 0.0004(8) -0.0002(8) -0.0051(9)
C(3) 0.0358(10) 0.0477(12) 0.0409(11) -0.0004(9) -0.0078(8) -0.0017(9)
C(4) 0.0318(13) 0.0491(17) 0.0464(16) 0.0000 0.0000 0.0023(14)
C(5) 0.0333(14) 0.0555(18) 0.0380(15) 0.0000 0.0000 -0.0075(13)
C(6) 0.0399(14) 0.0378(15) 0.0299(13) 0.0000 0.0000 -0.0015(11)
C(7) 0.0368(10) 0.0433(11) 0.0345(10) -0.0006(9) 0.0005(8) -0.0020(8)
C(8) 0.0429(11) 0.0415(11) 0.0376(10) 0.0011(9) 0.0078(8) -0.0036(9)
C(9) 0.0521(17) 0.0376(15) 0.0322(14) 0.0000 0.0000 -0.0012(11)
C(10) 0.0342(14) 0.0426(15) 0.0302(13) 0.0000 0.0000 0.0000(11)

loop_
_atom_type_symbol
_atom_type_description
_atom_type_scat_dispersion_real
_atom_type_scat_dispersion_imag
_atom_type_scat_source
C C 0.003 0.002
;
International Tables for Crystallography
(1992, Vol. C, Tables 4.2.6.8 and 6.1.1.4)
;
H H 0.000 0.000
;
International Tables for Crystallography
(1992, Vol. C, Table 6.1.1.4)
;
Cl Cl 0.148 0.159
;
International Tables for Crystallography
(1992, Vol. C, Tables 4.2.6.8 and 6.1.1.4)
;
N N 0.006 0.003
;
International Tables for Crystallography
(1992, Vol. C, Tables 4.2.6.8 and 6.1.1.4)
;
O O 0.011 0.006
;
International Tables for Crystallography
(1992, Vol. C, Tables 4.2.6.8 and 6.1.1.4)
;

loop_
_geom_angle_atom_site_label_1
_geom_angle_atom_site_label_2
_geom_angle_atom_site_label_3
_geom_angle
_geom_angle_publ_flag
_geom_angle_site_symmetry_1
_geom_angle_site_symmetry_3
C(2) C(1) C(2) 119.5(2) yes . 6_566
C(2) C(1) C(5) 120.24(12) yes . .
C(2) C(1) C(5) 120.24(12) yes 6_566 .
C(1) C(2) C(3) 119.84(19) yes . .
Cl(1) C(3) C(2) 119.18(15) yes . .
Cl(1) C(3) C(4) 118.29(15) yes . .
C(2) C(3) C(4) 122.53(19) yes . .
N(1) C(4) C(3) 122.14(12) yes . .
N(1) C(4) C(3) 122.14(12) yes . 6_566
C(3) C(4) C(3) 115.7(2) yes . 6_566
O(1) C(5) O(1) 122.1(2) yes . 6_566
O(1) C(5) C(1) 118.94(12) yes . .
O(1) C(5) C(1) 118.94(12) yes 6_566 .
C(7) C(6) C(7) 118.8(2) yes . 2_555
C(7) C(6) C(10) 120.59(12) yes . .
C(7) C(6) C(10) 120.59(12) yes 2_555 .
C(6) C(7) C(8) 120.33(19) yes . .
Cl(2) C(8) C(7) 119.45(15) yes . .
Cl(2) C(8) C(9) 118.18(16) yes . .
C(7) C(8) C(9) 122.37(19) yes . .
N(2) C(9) C(8) 122.11(12) yes . .
N(2) C(9) C(8) 122.11(12) yes . 2_555
C(8) C(9) C(8) 115.8(2) yes . 2_555
O(2) C(10) O(2) 122.2(2) yes . 2_555
O(2) C(10) C(6) 118.89(12) yes . .
O(2) C(10) C(6) 118.89(12) yes 2_555 .
C(4) N(1) H(2) 116.5(16) no . .
C(4) N(1) H(2) 116.5(16) no . 6_566
H(2) N(1) H(2) 127(2) no . 6_566
C(9) N(2) H(4) 118.7(18) no . .
C(9) N(2) H(4) 118.7(18) no . 2_555
H(4) N(2) H(4) 122(2) no . 2_555
C(1) C(2) H(1) 119.6(13) no . .
C(3) C(2) H(1) 120.6(13) no . .
C(6) C(7) H(3) 120.0(12) no . .
C(8) C(7) H(3) 119.6(12) no . .

loop_
_geom_bond_atom_site_label_1
_geom_bond_atom_site_label_2
_geom_bond_distance
_geom_bond_publ_flag
_geom_bond_site_symmetry_2
Cl(1) C(3) 1.739(2) yes .
Cl(2) C(8) 1.740(2) yes .
O(1) C(5) 1.271(2) yes .
O(2) C(10) 1.2701(19) yes .
N(1) C(4) 1.347(3) yes .
N(2) C(9) 1.348(4) yes .
C(1) C(2) 1.390(2) yes .
C(1) C(2) 1.390(2) yes 6_566
C(1) C(5) 1.469(3) yes .
C(2) C(3) 1.371(2) yes .
C(3) C(4) 1.407(2) yes .
C(6) C(7) 1.394(2) yes .
C(6) C(7) 1.394(2) yes 2_555
C(6) C(10) 1.465(3) yes .
C(7) C(8) 1.367(2) yes .
C(8) C(9) 1.409(2) yes .
N(1) H(2) 0.83(2) no .
N(1) H(2) 0.83(2) no 6_566
N(2) H(4) 0.86(2) no .
N(2) H(4) 0.86(2) no 2_555
C(2) H(1) 0.94(2) no .
C(7) H(3) 0.95(2) no .

loop_
_geom_contact_atom_site_label_1
_geom_contact_atom_site_label_2
_geom_contact_distance
_geom_contact_site_symmetry_2
O(1) O(1) 2.6069(18) 2_555
O(1) O(1) 3.427(2) 5_566
O(1) O(1) 3.408(2) 6_556
O(1) N(2) 3.007(3) 5_556
O(1) N(2) 3.410(3) 5_566
O(1) C(5) 3.5111(19) 1_545
O(1) C(5) 3.408(2) 2_555
O(2) O(2) 3.434(2) 5_577
O(2) O(2) 3.385(2) 6_567
O(2) O(2) 2.617(2) 6_577
O(2) N(1) 3.013(2) 4_565
O(2) C(6) 3.541(3) 1_565
O(2) C(7) 3.490(2) 1_565
O(2) C(10) 3.417(3) 5_577
N(1) O(2) 3.013(2) 4_564
N(1) O(2) 3.013(2) 7_556
N(2) O(1) 3.007(3) 5_556
N(2) O(1) 3.410(3) 5_566
N(2) O(1) 3.007(3) 6_556
N(2) O(1) 3.410(3) 6_566
N(2) C(8) 3.599(3) 1_545
N(2) C(8) 3.599(3) 2_545
N(2) C(9) 3.415(4) 1_545
C(1) C(2) 3.597(2) 1_545
C(1) C(2) 3.597(2) 6_576
C(2) C(1) 3.597(2) 1_565
C(5) O(1) 3.5111(19) 1_565
C(5) O(1) 3.408(2) 2_555
C(5) O(1) 3.408(2) 5_566
C(5) O(1) 3.5111(19) 6_556
C(6) O(2) 3.541(3) 1_545
C(6) O(2) 3.541(3) 2_545
C(6) C(8) 3.593(3) 1_565
C(6) C(8) 3.593(3) 2_565
C(6) C(9) 3.527(4) 1_565
C(6) C(10) 3.384(4) 1_545
C(7) O(2) 3.490(2) 1_545
C(7) C(8) 3.410(3) 1_565
C(7) C(9) 3.600(3) 1_565
C(7) C(10) 3.590(3) 1_545
C(8) N(2) 3.599(3) 1_565
C(8) C(6) 3.593(3) 1_545
C(8) C(7) 3.410(3) 1_545
C(9) N(2) 3.415(4) 1_565
C(9) C(6) 3.527(4) 1_545
C(9) C(7) 3.600(3) 1_545
C(9) C(7) 3.600(3) 2_545
C(10) O(2) 3.417(3) 5_577
C(10) O(2) 3.417(3) 6_577
C(10) C(6) 3.384(4) 1_565
C(10) C(7) 3.590(3) 1_565
C(10) C(7) 3.590(3) 2_565
Cl(1) H(3) 3.06(2) 7_556
Cl(2) H(1) 3.20(2) 1_545
Cl(2) H(1) 3.29(2) .
Cl(2) H(3) 3.57(2) 1_545
O(1) H(4) 3.08(2) 5_556
O(1) H(4) 2.36(2) 6_556
O(1) H(4) 3.15(2) 6_566
O(2) H(2) 3.21(2) 4_565
O(2) H(2) 3.56(2) 4_575
O(2) H(2) 2.36(2) 7_556
O(2) H(3) 3.48(2) 1_565
N(1) H(2) 3.57(2) 1_545
N(1) H(2) 3.57(2) 6_576
N(1) H(3) 3.52(2) 4_564
N(1) H(3) 3.52(2) 7_556
C(1) H(1) 3.52(2) 1_545
C(1) H(1) 3.52(2) 6_576
C(2) H(1) 3.60(2) 1_545
C(5) H(4) 3.60(2) 1_565
C(5) H(4) 3.60(2) 6_556
C(7) H(2) 3.58(2) 7_556
C(8) H(3) 3.51(2) 1_545
C(8) H(4) 3.45(2) 1_565
C(9) H(4) 3.43(3) 1_565
C(9) H(4) 3.43(3) 2_565
C(10) H(2) 3.44(2) 7_556
C(10) H(2) 3.44(2) 8_456
H(1) Cl(2) 3.29(2) .
H(1) Cl(2) 3.20(2) 1_565
H(1) C(1) 3.52(2) 1_565
H(1) C(2) 3.60(2) 1_565
H(1) H(4) 3.21(3) 1_565
H(2) O(2) 3.21(2) 4_564
H(2) O(2) 3.56(2) 4_574
H(2) O(2) 2.36(2) 7_556
H(2) N(1) 3.57(2) 1_565
H(2) C(7) 3.58(2) 7_556
H(2) C(10) 3.44(2) 7_556
H(2) H(2) 3.40(3) 6_576
H(2) H(3) 2.78(3) 7_556
H(3) Cl(1) 3.06(2) 7_556
H(3) Cl(2) 3.57(2) 1_565
H(3) O(2) 3.48(2) 1_545
H(3) N(1) 3.52(2) 4_565
H(3) C(8) 3.51(2) 1_565
H(3) H(2) 2.78(3) 7_556
H(4) O(1) 3.08(2) 5_556
H(4) O(1) 2.36(2) 6_556
H(4) O(1) 3.15(2) 6_566
H(4) C(5) 3.60(2) 1_545
H(4) C(8) 3.45(2) 1_545
H(4) C(9) 3.43(3) 1_545
H(4) H(1) 3.21(3) 1_545

loop_
_geom_torsion_atom_site_label_1
_geom_torsion_atom_site_label_2
_geom_torsion_atom_site_label_3
_geom_torsion_atom_site_label_4
_geom_torsion
_geom_torsion_site_symmetry_1
_geom_torsion_site_symmetry_3
_geom_torsion_site_symmetry_4
C(2) C(1) C(2) C(3) -0.07(15) . 6_566 6_566
C(2) C(1) C(2) C(3) -0.1(2) 6_566 . .
C(2) C(1) C(5) O(1) -175.76(14) . . .
C(2) C(1) C(5) O(1) 4.24(14) . . 6_566
C(5) C(1) C(2) C(3) 179.93(12) . . .
C(2) C(1) C(5) O(1) 4.24(14) 6_566 . .
C(2) C(1) C(5) O(1) -175.76(14) 6_566 . 6_566
C(5) C(1) C(2) C(3) 179.93(11) . 6_566 6_566
C(1) C(2) C(3) Cl(1) -179.97(12) . . .
C(1) C(2) C(3) C(4) 0.1(2) . . .
Cl(1) C(3) C(4) N(1) 0.04(10) . . .
Cl(1) C(3) C(4) C(3) -179.96(10) . . 6_566
C(2) C(3) C(4) N(1) 179.93(12) . . .
C(2) C(3) C(4) C(3) -0.07(15) . . 6_566
C(7) C(6) C(7) C(8) 0.2(2) . 2_555 2_555
C(7) C(6) C(7) C(8) -0.2(2) 2_555 . .
C(7) C(6) C(10) O(2) -0.1(3) . . .
C(7) C(6) C(10) O(2) 179.3(2) . . 2_555
C(10) C(6) C(7) C(8) -179.3(2) . . .
C(7) C(6) C(10) O(2) -179.3(2) 2_555 . .
C(7) C(6) C(10) O(2) 0.1(3) 2_555 . 2_555
C(10) C(6) C(7) C(8) 179.3(2) . 2_555 2_555
C(6) C(7) C(8) Cl(2) -179.45(19) . . .
C(6) C(7) C(8) C(9) 0.2(3) . . .
Cl(2) C(8) C(9) N(2) -0.5(3) . . .
Cl(2) C(8) C(9) C(8) 179.42(18) . . 2_555
C(7) C(8) C(9) N(2) 179.8(2) . . .
C(7) C(8) C(9) C(8) -0.3(3) . . 2_555
